data_4035647
loop_
_publ_author_name
'Eriksen, Kristina'
'Ulfkj&#x00E6;r, Anne'
'S\/olling, Theis I'
'Pittelkow, Michael'

_publ_section_title
;
 Benzylic Thio and Seleno Newman-Kwart Rearrangements.
;
_journal_issue 18
_journal_name_full 'The Journal of organic chemistry'
_journal_page_first 10786
_journal_page_last 10797
_journal_paper_doi 10.1021/acs.joc.8b01468
_journal_volume 83
_journal_year 2018
_chemical_formula_moiety 'C10 H13 N O Se'
_chemical_formula_sum 'C10 H13 N O Se'
_chemical_formula_weight 242.17
_space_group_crystal_system monoclinic
_space_group_IT_number 14
_space_group_name_Hall '-P 2yn'
_space_group_name_H-M_alt 'P 1 21/n 1'
_atom_sites_solution_hydrogens geom
_atom_sites_solution_primary iterative
_audit_creation_date 2014-03-04
_audit_creation_method
;
Olex2 1.2
(compiled 2014.02.28 svn.r2900 for OlexSys, GUI svn.r4781)
;
_cell_angle_alpha 90
_cell_angle_beta 100.687(2)
_cell_angle_gamma 90
_cell_formula_units_Z 4
_cell_length_a 5.9330(3)
_cell_length_b 22.0041(11)
_cell_length_c 7.9392(4)
_cell_measurement_reflns_used 5167
_cell_measurement_temperature 122.15
_cell_measurement_theta_max 30.29
_cell_measurement_theta_min 2.77
_cell_volume 1018.49(9)
_computing_cell_refinement 'SAINT (Bruker, 2013)'
_computing_data_collection 'APEX2 (Bruker, 2013)'
_computing_data_reduction 'SAINT (Bruker, 2013)'
_computing_molecular_graphics 'Olex2 (Dolomanov et al., 2009)'
_computing_publication_material 'Olex2 (Dolomanov et al., 2009)'
_computing_structure_refinement 'ShelXL (Sheldrick, 2008)'
_computing_structure_solution 'olex2.solve (Bourhis et al., 2013)'
_diffrn_ambient_temperature 122.15
_diffrn_measured_fraction_theta_full 0.999
_diffrn_measured_fraction_theta_max 1.000
_diffrn_measurement_device_type 'Bruker D8 VENTURE PHOTON 100 CMOS'
_diffrn_measurement_method '\f and \w scans'
_diffrn_radiation_type MoK\a
_diffrn_radiation_wavelength 0.71073
_diffrn_reflns_av_R_equivalents 0.0364
_diffrn_reflns_av_unetI/netI 0.0279
_diffrn_reflns_Laue_measured_fraction_full 0.999
_diffrn_reflns_Laue_measured_fraction_max 1.000
_diffrn_reflns_limit_h_max 7
_diffrn_reflns_limit_h_min -7
_diffrn_reflns_limit_k_max 26
_diffrn_reflns_limit_k_min -28
_diffrn_reflns_limit_l_max 10
_diffrn_reflns_limit_l_min -10
_diffrn_reflns_number 10874
_diffrn_reflns_point_group_measured_fraction_full 0.999
_diffrn_reflns_point_group_measured_fraction_max 1.000
_diffrn_reflns_theta_full 25.242
_diffrn_reflns_theta_max 27.102
_diffrn_reflns_theta_min 2.770
_diffrn_standards_number 0
_exptl_absorpt_coefficient_mu 3.647
_exptl_absorpt_correction_T_max 0.7461
_exptl_absorpt_correction_T_min 0.6572
_exptl_absorpt_correction_type multi-scan
_exptl_absorpt_process_details
;
SADABS-2012/1 (Bruker,2012) was used for absorption correction.
wR2(int) was 0.0638 before and 0.0470 after correction.
The Ratio of minimum to maximum transmission is 0.8808.
The \l/2 correction factor is 0.0000.
;
_exptl_crystal_colour 'clear yellow'
_exptl_crystal_colour_lustre clear
_exptl_crystal_colour_primary yellow
_exptl_crystal_density_diffrn 1.579
_exptl_crystal_description prism
_exptl_crystal_F_000 488
_exptl_crystal_size_max 0.223
_exptl_crystal_size_mid 0.21
_exptl_crystal_size_min 0.12
_refine_diff_density_max 0.484
_refine_diff_density_min -0.324
_refine_diff_density_rms 0.071
_refine_ls_extinction_method none
_refine_ls_goodness_of_fit_ref 1.051
_refine_ls_hydrogen_treatment constr
_refine_ls_matrix_type full
_refine_ls_number_parameters 120
_refine_ls_number_reflns 2249
_refine_ls_number_restraints 0
_refine_ls_restrained_S_all 1.051
_refine_ls_R_factor_all 0.0323
_refine_ls_R_factor_gt 0.0247
_refine_ls_shift/su_max 0.001
_refine_ls_shift/su_mean 0.000
_refine_ls_structure_factor_coef Fsqd
_refine_ls_weighting_details 'w=1/[\s^2^(Fo^2^)+(0.0254P)^2^+0.4849P] where P=(Fo^2^+2Fc^2^)/3'
_refine_ls_weighting_scheme calc
_refine_ls_wR_factor_gt 0.0537
_refine_ls_wR_factor_ref 0.0560
_reflns_Friedel_coverage 0.000
_reflns_number_gt 1948
_reflns_number_total 2249
_reflns_threshold_expression 'I > 2\s(I)'
_cod_data_source_file jo8b01468_si_003.cif
_cod_data_source_block mo_d8v507_0m
_cod_original_sg_symbol_H-M 'P 21/n'
_cod_database_code 4035647
_shelxl_version_number 2013-4
_shelx_space_group_comment
;
The symmetry employed for this shelxl refinement is uniquely defined
by the following loop, which should always be used as a source of
symmetry information in preference to the above space-group names.
They are only intended as comments.
;
_olex2_refinement_description
;
1. Fixed Uiso
 At 1.2 times of:
  All C(H) groups, All C(H,H) groups
 At 1.5 times of:
  All C(H,H,H) groups
2.a Secondary CH2 refined with riding coordinates:
 C4(H4A,H4B)
2.b Aromatic/amide H refined with riding coordinates:
 C5(H5), C6(H6), C7(H7), C8(H8), C11(H11)
2.c Idealised Me refined as rotating group:
 C12(H12A,H12B,H12C), C13(H13A,H13B,H13C)
;
_olex2_computing_structure_refinement_long 'ShelXL (Sheldrick, 2008)'

loop_
_space_group_symop_operation_xyz
'x, y, z'
'-x+1/2, y+1/2, -z+1/2'
'-x, -y, -z'
'x-1/2, -y-1/2, z-1/2'

loop_
_atom_site_label
_atom_site_type_symbol
_atom_site_fract_x
_atom_site_fract_y
_atom_site_fract_z
_atom_site_U_iso_or_equiv
_atom_site_adp_type
_atom_site_occupancy
_atom_site_site_symmetry_order
_atom_site_calc_flag
_atom_site_refinement_flags_posn
Se1 Se 0.61045(3) 0.35560(2) 0.64948(3) 0.01775(8) Uani 1 1 d .
O2 O 0.2103(2) 0.42232(6) 0.63670(19) 0.0224(3) Uani 1 1 d .
C3 C 0.4180(3) 0.42673(9) 0.6694(2) 0.0175(4) Uani 1 1 d .
C4 C 0.3541(3) 0.30376(8) 0.5425(3) 0.0184(4) Uani 1 1 d .
H4A H 0.3989 0.2606 0.5609 0.022 Uiso 1 1 calc R
H4B H 0.2210 0.3112 0.5987 0.022 Uiso 1 1 calc R
C5 C 0.1663(4) 0.34144(9) 0.0031(3) 0.0206(4) Uani 1 1 d .
H5 H 0.1274 0.3511 -0.1154 0.025 Uiso 1 1 calc R
C6 C 0.4286(3) 0.29811(9) 0.2409(3) 0.0187(4) Uani 1 1 d .
H6 H 0.5677 0.2773 0.2839 0.022 Uiso 1 1 calc R
C7 C 0.0800(3) 0.34499(8) 0.2876(3) 0.0189(4) Uani 1 1 d .
H7 H -0.0206 0.3566 0.3621 0.023 Uiso 1 1 calc R
C8 C 0.0214(4) 0.35758(9) 0.1129(3) 0.0212(4) Uani 1 1 d .
H8 H -0.1194 0.3774 0.0691 0.025 Uiso 1 1 calc R
C9 C 0.2848(3) 0.31554(8) 0.3535(3) 0.0158(4) Uani 1 1 d .
N10 N 0.5321(3) 0.47792(7) 0.7231(2) 0.0206(4) Uani 1 1 d .
C11 C 0.3703(4) 0.31089(9) 0.0672(3) 0.0213(4) Uani 1 1 d .
H11 H 0.4692 0.2988 -0.0082 0.026 Uiso 1 1 calc R
C12 C 0.4001(4) 0.53161(9) 0.7537(3) 0.0284(5) Uani 1 1 d .
H12A H 0.2366 0.5240 0.7119 0.043 Uiso 1 1 calc GR
H12B H 0.4494 0.5665 0.6929 0.043 Uiso 1 1 calc GR
H12C H 0.4260 0.5403 0.8769 0.043 Uiso 1 1 calc GR
C13 C 0.7804(3) 0.48454(10) 0.7543(3) 0.0269(5) Uani 1 1 d .
H13A H 0.8375 0.4900 0.8773 0.040 Uiso 1 1 calc GR
H13B H 0.8216 0.5201 0.6921 0.040 Uiso 1 1 calc GR
H13C H 0.8494 0.4480 0.7145 0.040 Uiso 1 1 calc GR

loop_
_atom_site_aniso_label
_atom_site_aniso_U_11
_atom_site_aniso_U_22
_atom_site_aniso_U_33
_atom_site_aniso_U_23
_atom_site_aniso_U_13
_atom_site_aniso_U_12
Se1 0.01754(11) 0.01832(11) 0.01675(11) -0.00109(8) 0.00148(7) 0.00471(8)
O2 0.0151(7) 0.0212(7) 0.0315(8) -0.0027(6) 0.0056(6) 0.0012(6)
C3 0.0207(10) 0.0173(9) 0.0161(9) 0.0010(8) 0.0078(8) 0.0030(8)
C4 0.0243(10) 0.0125(9) 0.0192(10) 0.0007(8) 0.0062(8) -0.0011(8)
C5 0.0282(11) 0.0185(10) 0.0136(9) 0.0005(8) -0.0003(8) -0.0037(8)
C6 0.0182(10) 0.0172(9) 0.0208(10) -0.0008(8) 0.0043(8) 0.0007(7)
C7 0.0184(10) 0.0159(9) 0.0232(11) -0.0047(8) 0.0061(8) -0.0017(7)
C8 0.0200(10) 0.0170(9) 0.0237(10) -0.0013(9) -0.0030(8) 0.0013(8)
C9 0.0198(10) 0.0101(8) 0.0182(10) -0.0012(8) 0.0049(8) -0.0046(7)
N10 0.0166(8) 0.0164(8) 0.0299(10) -0.0036(7) 0.0068(7) -0.0007(6)
C11 0.0237(10) 0.0231(10) 0.0194(10) -0.0044(9) 0.0097(8) -0.0035(8)
C12 0.0309(12) 0.0173(10) 0.0391(14) -0.0033(10) 0.0121(10) 0.0020(9)
C13 0.0190(10) 0.0254(11) 0.0361(13) -0.0035(10) 0.0044(9) -0.0031(8)

loop_
_atom_type_symbol
_atom_type_description
_atom_type_scat_dispersion_real
_atom_type_scat_dispersion_imag
_atom_type_scat_source
C C 0.0033 0.0016 'International Tables Vol C Tables 4.2.6.8 and 6.1.1.4'
H H 0.0000 0.0000 'International Tables Vol C Tables 4.2.6.8 and 6.1.1.4'
N N 0.0061 0.0033 'International Tables Vol C Tables 4.2.6.8 and 6.1.1.4'
O O 0.0106 0.0060 'International Tables Vol C Tables 4.2.6.8 and 6.1.1.4'
Se Se -0.0929 2.2259 'International Tables Vol C Tables 4.2.6.8 and 6.1.1.4'

loop_
_geom_angle_atom_site_label_1
_geom_angle_atom_site_label_2
_geom_angle_atom_site_label_3
_geom_angle
C3 Se1 C4 94.74(8)
O2 C3 Se1 120.11(15)
O2 C3 N10 124.51(18)
N10 C3 Se1 115.38(14)
C9 C4 Se1 112.20(13)
C8 C5 C11 119.57(19)
C11 C6 C9 120.69(19)
C9 C7 C8 120.40(19)
C5 C8 C7 120.55(19)
C6 C9 C4 120.29(18)
C7 C9 C4 120.92(18)
C7 C9 C6 118.78(19)
C3 N10 C12 118.47(17)
C3 N10 C13 124.97(17)
C13 N10 C12 116.56(17)
C6 C11 C5 119.98(19)

loop_
_geom_bond_atom_site_label_1
_geom_bond_atom_site_label_2
_geom_bond_distance
Se1 C3 1.9609(19)
Se1 C4 1.9638(19)
O2 C3 1.215(2)
C3 N10 1.342(3)
C4 C9 1.504(3)
C5 C8 1.379(3)
C5 C11 1.395(3)
C6 C9 1.399(3)
C6 C11 1.387(3)
C7 C8 1.393(3)
C7 C9 1.391(3)
N10 C12 1.463(3)
N10 C13 1.455(3)
